data_8103901
loop_
_publ_author_name
'Somer, M.'
'Carrillo-Cabrera, W.'
'von Schnering, H.G.'
'Peters, E.M.'
'Peters, K.'

_publ_section_title
;
 Crystal structure of strontium arsenide antimonide (5/1.6/1.4), Sr5 As1.6
 Sb1.4
;
_journal_name_full 'Zeitschrift fuer Kristallographie (149,1979-)'
_journal_page_first 875
_journal_page_last 875
_journal_volume 210
_journal_year 1995
_chemical_formula_sum 'As1.6 Sb1.4 Sr5'
_chemical_name_systematic 'Sr5 As1.6 Sb1.4'
_space_group_IT_number 62
_symmetry_space_group_name_Hall '-P 2ac 2n'
_symmetry_space_group_name_H-M 'P n m a'
_cell_angle_alpha 90
_cell_angle_beta 90
_cell_angle_gamma 90
_cell_formula_units_Z 4
_cell_length_a 12.92
_cell_length_b 9.802
_cell_length_c 8.563
_cell_volume 1084.434
_citation_journal_id_ASTM ZEKRDZ
_cod_data_source_file Somer_ZEKRDZ_1995_1852.cif
_cod_data_source_block As1.6Sb1.4Sr5
_cod_database_code 8103901

loop_
_symmetry_equiv_pos_as_xyz
x,y,z
-x+1/2,-y,z+1/2
x+1/2,-y+1/2,-z+1/2
-x,y+1/2,-z
-x,-y,-z
x-1/2,y,-z-1/2
-x-1/2,y-1/2,z-1/2
x,-y-1/2,z

loop_
_atom_site_label
_atom_site_type_symbol
_atom_site_fract_x
_atom_site_fract_y
_atom_site_fract_z
_atom_site_occupancy
_atom_site_U_iso_or_equiv
Sb1 Sb-3 0.32955 0.48571 0.07132 0.7 0.0
As1 As-3 0.32955 0.48571 0.07132 0.3 0.0
Sr4 Sr+2 0.00476 0.25 0.53912 1 0.0
Sr3 Sr+2 0.29222 0.25 0.35944 1 0.0
Sr2 Sr+2 0.21887 0.25 0.83117 1 0.0
As2 As-3 0.48479 0.25 0.57505 1 0.0
Sr1 Sr+2 0.07523 0.03576 0.18695 1 0.0
